data_7700395
loop_
_publ_author_name
'Athanasopoulou, Angeliki A.'
'Baldov\'i, Jos\'e J'
'Carrella, Luca M.'
'Rentschler, Eva'

_publ_section_title
;
 Field-induced slow magnetic relaxation in the first Dy(iii)-centered
 12-metallacrown-4 double-decker.
;
_journal_issue 41
_journal_name_full 'Dalton transactions (Cambridge, England : 2003)'
_journal_page_first 15381
_journal_page_last 15385
_journal_paper_doi 10.1039/c9dt02432h
_journal_volume 48
_journal_year 2019
_chemical_formula_moiety 'C56 H36 Dy Ga8 N8 O28, 5(C H4 O), 3(O1), 2(C8 H18 N0.5)'
_chemical_formula_sum 'C77 H92 Dy Ga8 N9 O36'
_chemical_formula_weight 2439.85
_space_group_crystal_system monoclinic
_space_group_IT_number 13
_space_group_name_Hall '-P 2yc'
_space_group_name_H-M_alt 'P 1 2/c 1'
_symmetry_space_group_name_Hall '-P 2yc'
_symmetry_space_group_name_H-M 'P 1 2/c 1'
_atom_sites_solution_hydrogens geom
_audit_creation_date 2018-11-12
_audit_creation_method
;
Olex2 1.2
(compiled 2018.05.29 svn.r3508 for OlexSys, GUI svn.r5506)
;
_audit_update_record
;
2019-03-15 deposited with the CCDC.    2019-07-01 downloaded from the CCDC.
;
_cell_angle_alpha 90
_cell_angle_beta 90.093(2)
_cell_angle_gamma 90
_cell_formula_units_Z 2
_cell_length_a 13.6911(4)
_cell_length_b 18.1247(5)
_cell_length_c 19.8116(5)
_cell_measurement_reflns_used 55634
_cell_measurement_temperature 120
_cell_measurement_theta_max 27.49
_cell_measurement_theta_min 2.54
_cell_volume 4916.2(2)
_computing_cell_refinement 'STOE X-AREA'
_computing_data_collection 'STOE X-AREA'
_computing_data_reduction 'STOE X-RED'
_computing_molecular_graphics 'Olex2 (Dolomanov et al., 2009)'
_computing_publication_material 'Olex2 (Dolomanov et al., 2009)'
_computing_structure_refinement 'ShelXL (Sheldrick, 2015)'
_computing_structure_solution 'SHELXT 2014/5 (Sheldrick, 2014)'
_diffrn_ambient_temperature 120(2)
_diffrn_detector_area_resol_mean 6.67
_diffrn_detector_type STOE
_diffrn_measured_fraction_theta_full 0.997
_diffrn_measured_fraction_theta_max 0.991
_diffrn_measurement_details
;
 177 frames, detector distance = 115 mm
;
_diffrn_measurement_device '2-circle goniometer'
_diffrn_measurement_device_type 'STOE IPDS 2T'
_diffrn_measurement_method 'rotation method'
_diffrn_radiation_type MoK\a
_diffrn_radiation_wavelength 0.71073
_diffrn_reflns_av_R_equivalents 0.0375
_diffrn_reflns_av_unetI/netI 0.0341
_diffrn_reflns_Laue_measured_fraction_full 0.997
_diffrn_reflns_Laue_measured_fraction_max 0.991
_diffrn_reflns_limit_h_max 17
_diffrn_reflns_limit_h_min -17
_diffrn_reflns_limit_k_max 22
_diffrn_reflns_limit_k_min -23
_diffrn_reflns_limit_l_max 21
_diffrn_reflns_limit_l_min -25
_diffrn_reflns_number 24260
_diffrn_reflns_point_group_measured_fraction_full 0.997
_diffrn_reflns_point_group_measured_fraction_max 0.991
_diffrn_reflns_theta_full 25.242
_diffrn_reflns_theta_max 26.886
_diffrn_reflns_theta_min 2.536
_exptl_absorpt_coefficient_mu 2.990
_exptl_absorpt_correction_T_max 0.5866
_exptl_absorpt_correction_T_min 0.3674
_exptl_absorpt_correction_type integration
_exptl_crystal_colour colourless
_exptl_crystal_colour_primary colourless
_exptl_crystal_density_diffrn 1.648
_exptl_crystal_description block
_exptl_crystal_F_000 2438
_exptl_crystal_preparation 'Magnetic properties'
_exptl_crystal_recrystallization_method 'Re-crystallisation from solvent: Methanol'
_exptl_crystal_size_max 0.38
_exptl_crystal_size_mid 0.263
_exptl_crystal_size_min 0.09
_refine_diff_density_max 4.550
_refine_diff_density_min -1.872
_refine_diff_density_rms 0.216
_refine_ls_extinction_method none
_refine_ls_goodness_of_fit_ref 1.165
_refine_ls_hydrogen_treatment constr
_refine_ls_matrix_type full
_refine_ls_number_parameters 679
_refine_ls_number_reflns 10530
_refine_ls_number_restraints 68
_refine_ls_restrained_S_all 1.165
_refine_ls_R_factor_all 0.1082
_refine_ls_R_factor_gt 0.0973
_refine_ls_shift/su_max 0.001
_refine_ls_shift/su_mean 0.000
_refine_ls_structure_factor_coef Fsqd
_refine_ls_weighting_details 'w=1/[\s^2^(Fo^2^)+(0.1051P)^2^+66.3057P] where P=(Fo^2^+2Fc^2^)/3'
_refine_ls_weighting_scheme calc
_refine_ls_wR_factor_gt 0.2554
_refine_ls_wR_factor_ref 0.2648
_reflns_Friedel_coverage 0.000
_reflns_number_gt 9052
_reflns_number_total 10530
_reflns_threshold_expression 'I > 2\s(I)'
_cod_data_source_file c9dt02432h2.cif
_cod_data_source_block ata245c
_cod_depositor_comments 'Adding full bibliography for 7700395.cif.'
_cod_database_code 7700395
_shelx_shelxl_version_number 2016/6
_shelx_space_group_comment
;
The symmetry employed for this shelxl refinement is uniquely defined
by the following loop, which should always be used as a source of
symmetry information in preference to the above space-group names.
They are only intended as comments.
;
_shelx_estimated_absorpt_t_max 0.775
_shelx_estimated_absorpt_t_min 0.396
_olex2_refinement_description
;
1. Fixed Uiso
 At 1.2 times of:
  All C(H) groups, H13 of O13, H14 of O14, All C(H,H) groups
 At 1.5 times of:
  All C(H,H,H) groups, H16A of O16, H15 of O15, H18A of O18, H19A of O19
2. Restrained distances
 C53-C54 = C61-C62 = C65-C66
 1.54 with sigma of 0.01
 N5-C51 = C51-C52 = C52-C53 = N5-C59 = C59-C60 = C60-C61 = N5-C63 = C63-C64 =
 C64-C65
 1.52 with sigma of 0.01
 O19-C32
 1.45 with sigma of 0.02
 C31-O18
 1.45 with sigma of 0.02
3. Uiso/Uaniso restraints and constraints
C62 \\sim C61 \\sim C60 \\sim C59: within 1.7A with sigma of 0.01 and sigma for
terminal atoms of 0.02
C51 \\sim C52 \\sim C53 \\sim C54: within 1.7A with sigma of 0.01 and sigma for
terminal atoms of 0.02
C32 \\sim O19: within 1.7A with sigma of 0.04 and sigma for terminal atoms of
0.08
C31 \\sim O18: within 1.7A with sigma of 0.04 and sigma for terminal atoms of
0.08
Uanis(O17A) \\sim Ueq: with sigma of 0.01 and sigma for terminal atoms of 0.02
4. Others
 Fixed Sof: O17(0.7) O17A(0.3) O15(0.5) H15(0.5) C29(0.5) H29A(0.5) H29B(0.5)
 H29C(0.5) N5(0.5) C59(0.5) H59A(0.5) H59B(0.5) C60(0.5) H60A(0.5) H60B(0.5)
 C61(0.5) H61A(0.5) H61B(0.5) C62(0.5) H62A(0.5) H62B(0.5) H62C(0.5) C63(0.5)
 H63A(0.5) H63B(0.5) C64(0.5) H64A(0.5) H64B(0.5) C65(0.5) H65A(0.5) H65B(0.5)
 C66(0.5) H66A(0.5) H66B(0.5) H66C(0.5) O19(0.5) H19A(0.5) O18(0.5) H18A(0.5)
 O20(0.5) C32(0.5) H32A(0.5) H32B(0.5) H32C(0.5) C31(0.5) H31A(0.5) H31B(0.5)
 H31C(0.5)
5.a Secondary CH2 refined with riding coordinates:
 C51(H51A,H51B), C52(H52A,H52B), C53(H53A,H53B), C59(H59A,H59B), C60(H60A,
 H60B), C61(H61A,H61B), C63(H63A,H63B), C64(H64A,H64B), C65(H65A,H65B)
5.b Me refined with riding coordinates:
 C54(H54A,H54B,H54C), C62(H62A,H62B,H62C), C66(H66A,H66B,H66C)
5.c Aromatic/amide H refined with riding coordinates:
 O13(H13), O14(H14), C2(H2), C3(H3), C4(H4), C5(H5), C9(H9), C10(H10),
 C11(H11), C12(H12), C16(H16), C17(H17), C18(H18), C19(H19), C23(H23), C24(H24),
  C25(H25), C26(H26)
5.d Tetrahedral OH refined with riding coordinates:
 O15(H15)
5.e Idealised Me refined as rotating group:
 C30(H30A,H30B,H30C), C29(H29A,H29B,H29C), C32(H32A,H32B,H32C), C31(H31A,H31B,
 H31C)
5.f Idealised tetrahedral OH refined as rotating group:
 O16(H16A), O19(H19A), O18(H18A)
;
_olex2_submission_special_instructions 'No special instructions were received'

loop_
_space_group_symop_operation_xyz
'x, y, z'
'-x, y, -z+1/2'
'-x, -y, -z'
'x, -y, z-1/2'

loop_
_atom_site_label
_atom_site_type_symbol
_atom_site_fract_x
_atom_site_fract_y
_atom_site_fract_z
_atom_site_U_iso_or_equiv
_atom_site_adp_type
_atom_site_occupancy
_atom_site_site_symmetry_order
_atom_site_calc_flag
_atom_site_refinement_flags_posn
_atom_site_refinement_flags_adp
_atom_site_refinement_flags_occupancy
_atom_site_disorder_assembly
_atom_site_disorder_group
Dy1 Dy 0.500000 0.74920(3) 0.750000 0.03067(18) Uani 1 2 d S T P . .
Ga1 Ga 0.46004(8) 0.61314(6) 0.61110(5) 0.0334(2) Uani 1 1 d . . . . .
Ga2 Ga 0.31080(8) 0.62454(6) 0.82505(5) 0.0343(3) Uani 1 1 d . . . . .
Ga3 Ga 0.32146(9) 0.88440(6) 0.81810(6) 0.0422(3) Uani 1 1 d . . . . .
Ga4 Ga 0.45868(10) 0.87169(6) 0.60071(6) 0.0446(3) Uani 1 1 d . . . . .
O1 O 0.4056(5) 0.5292(4) 0.5713(3) 0.0378(14) Uani 1 1 d . . . . .
O2 O 0.2782(6) 0.5437(4) 0.7663(3) 0.0453(16) Uani 1 1 d . . . . .
O3 O 0.3899(5) 0.6513(3) 0.7466(3) 0.0359(14) Uani 1 1 d . . . . .
O4 O 0.1964(5) 0.6056(4) 0.8735(4) 0.0442(16) Uani 1 1 d . . . . .
O5 O 0.2265(5) 0.8374(4) 0.8780(4) 0.0457(17) Uani 1 1 d . . . . .
O6 O 0.3503(5) 0.7817(4) 0.7987(3) 0.0369(14) Uani 1 1 d . . . . .
O7 O 0.2372(7) 0.9630(4) 0.8105(4) 0.058(2) Uani 1 1 d . . . . .
O8 O 0.3853(6) 0.9578(4) 0.6241(4) 0.0499(18) Uani 1 1 d . . . . .
O9 O 0.4297(5) 0.8478(4) 0.6945(3) 0.0401(15) Uani 1 1 d . . . . .
O10 O 0.4506(6) 0.8940(4) 0.5087(4) 0.0500(18) Uani 1 1 d . . . . .
O11 O 0.4509(5) 0.6606(4) 0.5250(3) 0.0427(16) Uani 1 1 d . . . . .
O12 O 0.4751(5) 0.7161(3) 0.6386(3) 0.0339(13) Uani 1 1 d . . . . .
O13 O 0.5908(5) 0.5859(4) 0.6202(3) 0.0383(14) Uani 1 1 d . . . . .
H13 H 0.610452 0.545900 0.592407 0.046 Uiso 1 1 calc R . . . .
O14 O 0.5842(6) 0.9101(4) 0.6181(4) 0.0536(19) Uani 1 1 d . . . . .
H14 H 0.602629 0.949536 0.589181 0.064 Uiso 1 1 calc R . . . .
N1 N 0.3912(6) 0.5962(4) 0.6974(4) 0.0334(16) Uani 1 1 d . . . . .
N2 N 0.2976(6) 0.7322(4) 0.8410(4) 0.0369(17) Uani 1 1 d . . . . .
N3 N 0.3765(6) 0.9039(5) 0.7277(5) 0.0432(19) Uani 1 1 d . . . . .
N4 N 0.4762(6) 0.7661(4) 0.5833(4) 0.0382(17) Uani 1 1 d . . . . .
C1 C 0.3583(7) 0.4730(5) 0.6024(5) 0.038(2) Uani 1 1 d . . . . .
C2 C 0.3441(8) 0.4088(5) 0.5641(5) 0.042(2) Uani 1 1 d . . . . .
H2 H 0.370686 0.405416 0.519894 0.051 Uiso 1 1 calc R . . . .
C3 C 0.2918(10) 0.3504(6) 0.5904(7) 0.063(3) Uani 1 1 d . . . . .
H3 H 0.282339 0.307288 0.563843 0.075 Uiso 1 1 calc R . . . .
C4 C 0.2529(11) 0.3536(7) 0.6546(7) 0.061(3) Uani 1 1 d . . . . .
H4 H 0.217312 0.313073 0.672491 0.073 Uiso 1 1 calc R . . . .
C5 C 0.2669(10) 0.4173(6) 0.6925(6) 0.058(3) Uani 1 1 d . . . . .
H5 H 0.239699 0.420280 0.736506 0.069 Uiso 1 1 calc R . . . .
C6 C 0.3206(7) 0.4777(5) 0.6671(5) 0.039(2) Uani 1 1 d . . . . .
C7 C 0.3306(7) 0.5417(5) 0.7120(5) 0.036(2) Uani 1 1 d . . . . .
C8 C 0.1570(8) 0.6486(7) 0.9209(5) 0.045(2) Uani 1 1 d . . . . .
C9 C 0.0929(9) 0.6135(8) 0.9686(6) 0.056(3) Uani 1 1 d . . . . .
H9 H 0.081560 0.561856 0.966176 0.067 Uiso 1 1 calc R . . . .
C10 C 0.0489(10) 0.6542(8) 1.0167(6) 0.066(3) Uani 1 1 d . . . . .
H10 H 0.007215 0.630386 1.048244 0.079 Uiso 1 1 calc R . . . .
C11 C 0.0625(11) 0.7293(9) 1.0215(7) 0.070(4) Uani 1 1 d . . . . .
H11 H 0.028543 0.756579 1.055044 0.085 Uiso 1 1 calc R . . . .
C12 C 0.1251(10) 0.7651(8) 0.9781(6) 0.061(3) Uani 1 1 d . . . . .
H12 H 0.136698 0.816568 0.982782 0.073 Uiso 1 1 calc R . . . .
C13 C 0.1715(8) 0.7248(7) 0.9269(5) 0.046(2) Uani 1 1 d . . . . .
C14 C 0.2349(8) 0.7656(6) 0.8803(5) 0.042(2) Uani 1 1 d . . . . .
C15 C 0.2454(10) 1.0213(6) 0.7689(7) 0.058(3) Uani 1 1 d . . . . .
C16 C 0.1910(12) 1.0840(8) 0.7861(9) 0.081(5) Uani 1 1 d . . . . .
H16 H 0.152129 1.084245 0.825803 0.098 Uiso 1 1 calc R . . . .
C17 C 0.1946(16) 1.1471(9) 0.7440(11) 0.110(7) Uani 1 1 d . . . . .
H17 H 0.156809 1.189314 0.755354 0.132 Uiso 1 1 calc R . . . .
C18 C 0.2510(17) 1.1485(9) 0.6875(12) 0.115(8) Uani 1 1 d . . . . .
H18 H 0.254753 1.191811 0.660666 0.138 Uiso 1 1 calc R . . . .
C19 C 0.3023(13) 1.0867(7) 0.6699(9) 0.084(5) Uani 1 1 d . . . . .
H19 H 0.339870 1.087050 0.629657 0.101 Uiso 1 1 calc R . . . .
C20 C 0.3006(9) 1.0223(6) 0.7102(7) 0.056(3) Uani 1 1 d . . . . .
C21 C 0.3574(9) 0.9592(6) 0.6858(6) 0.049(2) Uani 1 1 d . . . . .
C22 C 0.4509(8) 0.8482(6) 0.4567(5) 0.044(2) Uani 1 1 d . . . . .
C23 C 0.4409(9) 0.8804(7) 0.3917(6) 0.053(3) Uani 1 1 d . . . . .
H23 H 0.436705 0.932505 0.387353 0.064 Uiso 1 1 calc R . . . .
C24 C 0.4372(10) 0.8365(8) 0.3349(6) 0.063(3) Uani 1 1 d . . . . .
H24 H 0.430949 0.858797 0.291743 0.076 Uiso 1 1 calc R . . . .
C25 C 0.4424(12) 0.7609(8) 0.3397(6) 0.068(4) Uani 1 1 d . . . . .
H25 H 0.440173 0.731221 0.300200 0.081 Uiso 1 1 calc R . . . .
C26 C 0.4508(10) 0.7286(8) 0.4026(6) 0.060(3) Uani 1 1 d . . . . .
H26 H 0.453415 0.676373 0.406041 0.072 Uiso 1 1 calc R . . . .
C27 C 0.4556(8) 0.7714(6) 0.4616(5) 0.044(2) Uani 1 1 d . . . . .
C28 C 0.4617(8) 0.7304(5) 0.5253(5) 0.038(2) Uani 1 1 d . . . . .
O16 O 0.6317(6) 0.4614(4) 0.5657(4) 0.0525(19) Uani 1 1 d . . . . .
H16A H 0.609835 0.456996 0.526226 0.079 Uiso 1 1 calc GR . . . .
C30 C 0.7238(11) 0.4306(9) 0.5693(9) 0.086(5) Uani 1 1 d . . . . .
H30A H 0.769274 0.459719 0.542037 0.130 Uiso 1 1 calc GR . . . .
H30B H 0.721544 0.379885 0.552115 0.130 Uiso 1 1 calc GR . . . .
H30C H 0.745896 0.430146 0.616388 0.130 Uiso 1 1 calc GR . . . .
O17 O 0.6653(9) 0.9835(8) 0.5205(7) 0.072(4) Uani 0.7 1 d . . . A 1
O17A O 0.742(3) 0.983(2) 0.5050(18) 0.094(10) Uani 0.3 1 d . U . B 2
O15 O 0.2901(12) 0.8348(9) 0.5857(8) 0.051(4) Uani 0.5 1 d . . . C 1
H15 H 0.313309 0.831410 0.546653 0.076 Uiso 0.5 1 calc R . . C 1
C29 C 0.2481(19) 0.7648(14) 0.6053(14) 0.053(6) Uani 0.5 1 d . . . C 1
H29A H 0.176954 0.769597 0.608140 0.080 Uiso 0.5 1 calc GR . . C 1
H29B H 0.274158 0.750167 0.649440 0.080 Uiso 0.5 1 calc GR . . C 1
H29C H 0.264860 0.727296 0.571673 0.080 Uiso 0.5 1 calc GR . . C 1
N5 N 0.0252(15) 0.8271(16) 0.7337(10) 0.088(10) Uani 0.5 1 d D . . D -2
C51 C 0.0243(17) 0.8666(14) 0.8023(10) 0.157(9) Uani 1 1 d D U . D -2
H51A H 0.023604 0.826632 0.836278 0.189 Uiso 1 1 calc R . . D -2
H51B H 0.089255 0.890250 0.806082 0.189 Uiso 1 1 calc R . . D -2
C52 C -0.0478(18) 0.9241(15) 0.8285(13) 0.169(8) Uani 1 1 d D U . D -2
H52A H -0.109437 0.898776 0.840651 0.203 Uiso 1 1 calc R . . D -2
H52B H -0.062756 0.959127 0.791595 0.203 Uiso 1 1 calc R . . D -2
C53 C -0.012(2) 0.9679(17) 0.8899(15) 0.180(9) Uani 1 1 d D U . D -2
H53A H 0.059959 0.963257 0.889108 0.216 Uiso 1 1 calc R . . D -2
H53B H -0.034212 0.939280 0.929567 0.216 Uiso 1 1 calc R . . D -2
C54 C -0.032(2) 1.0491(17) 0.9081(18) 0.204(11) Uani 1 1 d D U . D -2
H54A H 0.001155 1.061101 0.950668 0.306 Uiso 1 1 calc R . . D -2
H54B H -0.006920 1.081079 0.872174 0.306 Uiso 1 1 calc R . . D -2
H54C H -0.102291 1.056796 0.913149 0.306 Uiso 1 1 calc R . . D -2
C59 C 0.1206(19) 0.791(2) 0.7123(16) 0.116(10) Uani 0.5 1 d D U . D -2
H59A H 0.148377 0.767401 0.753057 0.139 Uiso 0.5 1 calc R . . D -2
H59B H 0.165645 0.831437 0.699716 0.139 Uiso 0.5 1 calc R . . D -2
C60 C 0.126(3) 0.734(2) 0.6559(17) 0.123(10) Uani 0.5 1 d D U . D -2
H60A H 0.107458 0.685986 0.675934 0.147 Uiso 0.5 1 calc R . . D -2
H60B H 0.073733 0.746780 0.623062 0.147 Uiso 0.5 1 calc R . . D -2
C61 C 0.218(2) 0.721(3) 0.6155(19) 0.129(10) Uani 0.5 1 d D U . D -2
H61A H 0.219299 0.670905 0.596643 0.154 Uiso 0.5 1 calc R . . D -2
H61B H 0.276656 0.727801 0.644727 0.154 Uiso 0.5 1 calc R . . D -2
C62 C 0.219(3) 0.779(3) 0.558(2) 0.143(13) Uani 0.5 1 d D U . D -2
H62A H 0.277778 0.772809 0.530877 0.215 Uiso 0.5 1 calc R . . D -2
H62B H 0.160900 0.772116 0.529843 0.215 Uiso 0.5 1 calc R . . D -2
H62C H 0.217989 0.828746 0.577703 0.215 Uiso 0.5 1 calc R . . D -2
C63 C -0.0467(19) 0.7629(14) 0.7361(14) 0.071(8) Uani 0.5 1 d D . . D -2
H63A H -0.113414 0.782723 0.742540 0.085 Uiso 0.5 1 calc R . . D -2
H63B H -0.045401 0.736846 0.692217 0.085 Uiso 0.5 1 calc R . . D -2
C64 C -0.0253(16) 0.7075(12) 0.7921(12) 0.060(6) Uani 0.5 1 d D . . D -2
H64A H 0.040863 0.686590 0.786124 0.071 Uiso 0.5 1 calc R . . D -2
H64B H -0.027873 0.732414 0.836536 0.071 Uiso 0.5 1 calc R . . D -2
C65 C -0.101(2) 0.6462(13) 0.7893(14) 0.074(8) Uani 0.5 1 d D . . D -2
H65A H -0.096899 0.620993 0.745073 0.088 Uiso 0.5 1 calc R . . D -2
H65B H -0.167197 0.668045 0.793107 0.088 Uiso 0.5 1 calc R . . D -2
C66 C -0.087(3) 0.5892(17) 0.8460(15) 0.090(10) Uani 0.5 1 d D . . D -2
H66A H -0.136935 0.550877 0.842320 0.135 Uiso 0.5 1 calc R . . D -2
H66B H -0.021954 0.566749 0.841865 0.135 Uiso 0.5 1 calc R . . D -2
H66C H -0.092236 0.613791 0.889889 0.135 Uiso 0.5 1 calc R . . D -2
O19 O 0.0693(12) 0.4764(12) 0.8425(12) 0.076(6) Uani 0.5 1 d D U . E 1
H19A H 0.071488 0.453407 0.879251 0.114 Uiso 0.5 1 calc GR . . E 1
O18 O 0.2025(18) 0.8710(14) 0.4703(11) 0.082(6) Uani 0.5 1 d D U . F 1
H18A H 0.235246 0.902619 0.449198 0.123 Uiso 0.5 1 calc GR . . F 1
O20 O 0.081(2) 0.3278(15) 0.8134(16) 0.128(11) Uani 0.5 1 d . . . . .
C32 C -0.0266(18) 0.511(2) 0.835(2) 0.108(13) Uani 0.5 1 d D U . E 1
H32A H -0.065445 0.483318 0.802007 0.162 Uiso 0.5 1 calc GR . . E 1
H32B H -0.018333 0.561945 0.819112 0.162 Uiso 0.5 1 calc GR . . E 1
H32C H -0.060169 0.511258 0.878553 0.162 Uiso 0.5 1 calc GR . . E 1
C31 C 0.192(4) 0.8041(18) 0.4288(17) 0.137(18) Uani 0.5 1 d D U . F 1
H31A H 0.201440 0.816749 0.381164 0.206 Uiso 0.5 1 calc GR . . F 1
H31B H 0.127006 0.783090 0.435217 0.206 Uiso 0.5 1 calc GR . . F 1
H31C H 0.241683 0.767867 0.442460 0.206 Uiso 0.5 1 calc GR . . F 1

loop_
_atom_site_aniso_label
_atom_site_aniso_U_11
_atom_site_aniso_U_22
_atom_site_aniso_U_33
_atom_site_aniso_U_23
_atom_site_aniso_U_13
_atom_site_aniso_U_12
Dy1 0.0400(3) 0.0256(3) 0.0264(3) 0.000 -0.0075(2) 0.000
Ga1 0.0442(6) 0.0315(5) 0.0244(5) -0.0005(4) -0.0044(4) -0.0032(4)
Ga2 0.0403(5) 0.0351(5) 0.0276(5) -0.0007(4) -0.0029(4) -0.0020(4)
Ga3 0.0524(7) 0.0348(6) 0.0394(6) -0.0062(4) -0.0061(5) 0.0049(5)
Ga4 0.0675(8) 0.0314(5) 0.0350(6) 0.0065(4) -0.0101(5) 0.0077(5)
O1 0.047(4) 0.037(3) 0.029(3) -0.003(3) -0.001(3) -0.009(3)
O2 0.056(4) 0.043(4) 0.037(4) -0.004(3) 0.001(3) -0.010(3)
O3 0.047(4) 0.031(3) 0.030(3) -0.002(3) -0.009(3) -0.008(3)
O4 0.044(4) 0.049(4) 0.039(4) -0.003(3) 0.002(3) -0.004(3)
O5 0.046(4) 0.050(4) 0.041(4) -0.005(3) -0.008(3) 0.011(3)
O6 0.046(4) 0.031(3) 0.034(3) 0.000(3) -0.004(3) 0.003(3)
O7 0.074(6) 0.038(4) 0.061(5) -0.003(4) 0.003(4) 0.013(4)
O8 0.060(5) 0.038(4) 0.051(4) 0.010(3) -0.011(4) 0.006(3)
O9 0.055(4) 0.029(3) 0.036(3) 0.001(3) -0.010(3) 0.005(3)
O10 0.075(5) 0.034(4) 0.040(4) 0.006(3) -0.013(4) 0.002(3)
O11 0.057(4) 0.040(4) 0.031(3) 0.005(3) 0.003(3) 0.004(3)
O12 0.052(4) 0.030(3) 0.019(3) 0.003(2) -0.008(2) -0.003(3)
O13 0.050(4) 0.034(3) 0.030(3) -0.004(3) -0.006(3) 0.001(3)
O14 0.064(5) 0.046(4) 0.050(4) 0.016(4) -0.010(4) -0.003(4)
N1 0.038(4) 0.030(4) 0.032(4) -0.005(3) -0.005(3) -0.003(3)
N2 0.049(5) 0.032(4) 0.029(4) -0.002(3) -0.005(3) 0.000(3)
N3 0.047(5) 0.033(4) 0.050(5) 0.001(4) -0.002(4) 0.004(4)
N4 0.051(5) 0.034(4) 0.030(4) 0.008(3) -0.007(3) -0.001(3)
C1 0.041(5) 0.033(5) 0.040(5) -0.002(4) -0.007(4) -0.004(4)
C2 0.055(6) 0.035(5) 0.037(5) -0.005(4) -0.001(4) -0.002(4)
C3 0.082(9) 0.035(6) 0.071(8) -0.016(6) 0.010(7) -0.010(6)
C4 0.084(9) 0.039(6) 0.060(7) -0.007(5) 0.018(6) -0.013(6)
C5 0.077(8) 0.040(6) 0.057(7) -0.011(5) 0.020(6) -0.015(6)
C6 0.043(5) 0.034(5) 0.040(5) 0.001(4) 0.000(4) 0.000(4)
C7 0.043(5) 0.035(5) 0.031(4) 0.008(4) -0.005(4) -0.008(4)
C8 0.041(5) 0.063(7) 0.031(5) -0.002(4) 0.002(4) 0.006(5)
C9 0.051(6) 0.067(8) 0.050(6) 0.010(6) 0.007(5) 0.000(6)
C10 0.070(8) 0.076(9) 0.050(7) 0.009(6) 0.022(6) 0.005(7)
C11 0.075(9) 0.083(10) 0.053(7) 0.005(7) 0.026(6) 0.024(8)
C12 0.068(8) 0.065(8) 0.048(7) -0.001(6) 0.007(6) 0.016(6)
C13 0.046(6) 0.056(6) 0.036(5) -0.002(5) -0.002(4) 0.011(5)
C14 0.042(5) 0.048(6) 0.036(5) -0.002(4) -0.007(4) 0.008(4)
C15 0.066(7) 0.027(5) 0.082(9) -0.005(5) -0.009(6) 0.009(5)
C16 0.092(11) 0.051(8) 0.101(12) 0.002(8) 0.016(9) 0.031(8)
C17 0.139(17) 0.049(9) 0.143(18) 0.030(10) 0.034(14) 0.041(10)
C18 0.147(18) 0.046(9) 0.152(19) 0.018(10) 0.060(15) 0.037(10)
C19 0.110(13) 0.036(7) 0.106(12) 0.014(7) 0.027(10) 0.022(7)
C20 0.065(7) 0.027(5) 0.077(8) -0.001(5) 0.001(6) 0.005(5)
C21 0.057(6) 0.032(5) 0.057(7) 0.008(5) -0.005(5) 0.003(4)
C22 0.050(6) 0.048(6) 0.035(5) 0.015(4) -0.004(4) 0.003(5)
C23 0.061(7) 0.058(7) 0.041(6) 0.021(5) -0.002(5) 0.010(5)
C24 0.076(8) 0.081(9) 0.033(5) 0.022(6) 0.002(5) 0.010(7)
C25 0.090(10) 0.078(10) 0.035(6) 0.011(6) 0.000(6) 0.018(7)
C26 0.080(9) 0.065(8) 0.034(6) 0.004(5) 0.004(5) 0.011(7)
C27 0.052(6) 0.050(6) 0.029(5) 0.011(4) 0.004(4) 0.003(5)
C28 0.052(6) 0.034(5) 0.027(4) 0.004(4) -0.003(4) 0.008(4)
O16 0.073(5) 0.048(4) 0.036(4) -0.008(3) -0.011(3) 0.015(4)
C30 0.075(10) 0.079(10) 0.105(12) -0.031(9) -0.031(9) 0.028(8)
O17 0.054(7) 0.080(9) 0.082(9) 0.067(8) 0.018(6) 0.031(6)
O17A 0.077(16) 0.131(19) 0.074(15) 0.069(14) 0.008(13) 0.044(15)
O15 0.059(9) 0.052(9) 0.041(8) 0.010(7) -0.008(7) 0.009(7)
C29 0.054(13) 0.052(13) 0.053(14) 0.017(11) -0.001(11) 0.014(11)
N5 0.044(13) 0.17(3) 0.047(13) -0.022(16) -0.002(9) -0.021(15)
C51 0.086(11) 0.23(2) 0.155(16) 0.064(16) -0.020(11) 0.050(13)
C52 0.103(11) 0.24(2) 0.160(15) 0.063(16) -0.008(11) 0.054(12)
C53 0.118(12) 0.25(2) 0.171(16) 0.057(17) 0.003(12) 0.052(14)
C54 0.131(17) 0.28(3) 0.20(2) 0.06(2) 0.012(17) 0.01(2)
C59 0.079(15) 0.19(3) 0.074(15) 0.044(17) -0.017(13) -0.046(17)
C60 0.084(14) 0.20(3) 0.084(15) 0.043(17) -0.015(12) -0.046(17)
C61 0.083(14) 0.21(3) 0.095(16) 0.045(18) -0.017(13) -0.043(17)
C62 0.086(19) 0.23(3) 0.12(2) 0.04(2) -0.014(18) -0.04(2)
C63 0.056(16) 0.09(2) 0.065(17) -0.007(16) -0.008(13) -0.007(14)
C64 0.043(12) 0.071(17) 0.065(15) -0.002(13) -0.005(11) -0.001(11)
C65 0.071(17) 0.065(17) 0.08(2) -0.012(15) -0.033(15) -0.011(14)
C66 0.11(3) 0.09(2) 0.07(2) -0.005(17) -0.016(19) -0.02(2)
O19 0.044(9) 0.084(15) 0.100(16) 0.001(12) -0.005(9) -0.008(9)
O18 0.089(15) 0.087(16) 0.071(13) 0.016(11) 0.003(11) -0.006(12)
O20 0.17(3) 0.078(17) 0.14(2) -0.023(16) 0.08(2) 0.001(18)
C32 0.048(16) 0.18(4) 0.10(2) 0.01(3) 0.000(16) -0.01(2)
C31 0.13(3) 0.17(4) 0.11(3) 0.09(3) 0.02(3) -0.01(3)

loop_
_atom_type_symbol
_atom_type_description
_atom_type_scat_dispersion_real
_atom_type_scat_dispersion_imag
_atom_type_scat_source
C C 0.0033 0.0016 'International Tables Vol C Tables 4.2.6.8 and 6.1.1.4'
H H 0.0000 0.0000 'International Tables Vol C Tables 4.2.6.8 and 6.1.1.4'
Dy Dy -0.1892 4.4098 'International Tables Vol C Tables 4.2.6.8 and 6.1.1.4'
Ga Ga 0.2307 1.6083 'International Tables Vol C Tables 4.2.6.8 and 6.1.1.4'
N N 0.0061 0.0033 'International Tables Vol C Tables 4.2.6.8 and 6.1.1.4'
O O 0.0106 0.0060 'International Tables Vol C Tables 4.2.6.8 and 6.1.1.4'

loop_
_exptl_crystal_face_index_h
_exptl_crystal_face_index_k
_exptl_crystal_face_index_l
_exptl_crystal_face_perp_dist
1 0 0 0.0940
-1 0 0 0.0940
0 -1 1 0.1636
0 1 -1 0.1505
0 -1 -1 0.1966
0 1 1 0.1784
0 1 0 0.1799

loop_
_geom_angle_atom_site_label_1
_geom_angle_atom_site_label_2
_geom_angle_atom_site_label_3
_geom_angle
_geom_angle_site_symmetry_1
_geom_angle_site_symmetry_3
O3 Dy1 O3 80.7(3) 2_656 .
O3 Dy1 O6 138.3(2) . 2_656
O3 Dy1 O6 68.7(2) . .
O3 Dy1 O6 68.7(2) 2_656 2_656
O3 Dy1 O6 138.3(2) 2_656 .
O6 Dy1 O6 150.9(3) . 2_656
O9 Dy1 O3 107.9(2) . .
O9 Dy1 O3 150.8(2) . 2_656
O9 Dy1 O3 150.8(2) 2_656 .
O9 Dy1 O3 107.9(2) 2_656 2_656
O9 Dy1 O6 88.5(2) 2_656 .
O9 Dy1 O6 88.5(2) . 2_656
O9 Dy1 O6 68.7(2) 2_656 2_656
O9 Dy1 O6 68.7(2) . .
O9 Dy1 O9 78.5(3) . 2_656
O9 Dy1 O12 135.8(2) 2_656 .
O9 Dy1 O12 135.8(2) . 2_656
O9 Dy1 O12 71.7(2) . .
O9 Dy1 O12 71.7(2) 2_656 2_656
O12 Dy1 O3 71.4(2) . .
O12 Dy1 O3 71.4(2) 2_656 2_656
O12 Dy1 O3 85.7(2) 2_656 .
O12 Dy1 O3 85.7(2) . 2_656
O12 Dy1 O6 109.3(2) 2_656 2_656
O12 Dy1 O6 78.5(2) . 2_656
O12 Dy1 O6 109.3(2) . .
O12 Dy1 O6 78.5(2) 2_656 .
O12 Dy1 O12 149.9(3) 2_656 .
O1 Ga1 O11 87.9(3) . .
O1 Ga1 O12 159.5(3) . .
O1 Ga1 N1 92.8(3) . .
O11 Ga1 O12 80.0(3) . .
O11 Ga1 N1 144.0(3) . .
O12 Ga1 N1 87.6(3) . .
O13 Ga1 O1 102.0(3) . .
O13 Ga1 O11 105.4(3) . .
O13 Ga1 O12 97.2(3) . .
O13 Ga1 N1 109.5(3) . .
O2 Ga2 O3 80.6(3) . .
O2 Ga2 N2 145.5(3) . .
O3 Ga2 N2 86.2(3) . .
O4 Ga2 O2 88.7(3) . .
O4 Ga2 O3 156.7(3) . .
O4 Ga2 N2 91.3(3) . .
O13 Ga2 O2 103.5(3) 2_656 .
O13 Ga2 O3 98.9(3) 2_656 .
O13 Ga2 O4 103.8(3) 2_656 .
O13 Ga2 N2 110.0(3) 2_656 .
O5 Ga3 N3 151.9(3) . .
O6 Ga3 O5 80.7(3) . .
O6 Ga3 N3 85.1(3) . .
O7 Ga3 O5 88.3(4) . .
O7 Ga3 O6 148.6(4) . .
O7 Ga3 O14 107.2(4) . 2_656
O7 Ga3 N3 91.6(4) . .
O14 Ga3 O5 99.1(3) 2_656 .
O14 Ga3 O6 103.5(3) 2_656 .
O14 Ga3 N3 107.8(4) 2_656 .
O8 Ga4 O9 80.9(3) . .
O8 Ga4 N4 154.6(4) . .
O9 Ga4 N4 88.6(3) . .
O10 Ga4 O8 91.7(3) . .
O10 Ga4 O9 164.9(3) . .
O10 Ga4 O14 98.6(4) . .
O10 Ga4 N4 92.7(3) . .
O14 Ga4 O8 97.7(4) . .
O14 Ga4 O9 95.5(3) . .
O14 Ga4 N4 106.3(4) . .
C1 O1 Ga1 127.6(6) . .
C7 O2 Ga2 113.3(6) . .
Ga2 O3 Dy1 121.7(3) . .
N1 O3 Dy1 123.8(5) . .
N1 O3 Ga2 112.7(5) . .
C8 O4 Ga2 126.4(7) . .
C14 O5 Ga3 113.3(7) . .
Ga3 O6 Dy1 120.0(3) . .
N2 O6 Dy1 121.9(5) . .
N2 O6 Ga3 112.6(5) . .
C15 O7 Ga3 127.3(8) . .
C21 O8 Ga4 113.9(7) . .
Ga4 O9 Dy1 122.7(3) . .
N3 O9 Dy1 123.4(5) . .
N3 O9 Ga4 112.9(5) . .
C22 O10 Ga4 128.5(6) . .
C28 O11 Ga1 115.8(6) . .
Ga1 O12 Dy1 121.9(3) . .
N4 O12 Dy1 124.6(5) . .
N4 O12 Ga1 113.3(5) . .
Ga1 O13 H13 114.7 . .
Ga2 O13 Ga1 130.5(4) 2_656 .
Ga2 O13 H13 114.7 2_656 .
Ga3 O14 Ga4 131.4(4) 2_656 .
Ga3 O14 H14 114.3 2_656 .
Ga4 O14 H14 114.3 . .
O3 N1 Ga1 120.0(5) . .
C7 N1 Ga1 127.2(6) . .
C7 N1 O3 111.9(8) . .
O6 N2 Ga2 118.6(6) . .
C14 N2 Ga2 127.6(8) . .
C14 N2 O6 113.1(8) . .
O9 N3 Ga3 119.3(6) . .
C21 N3 Ga3 128.8(8) . .
C21 N3 O9 110.7(9) . .
O12 N4 Ga4 119.1(6) . .
C28 N4 Ga4 127.4(6) . .
C28 N4 O12 110.7(7) . .
O1 C1 C2 116.3(9) . .
O1 C1 C6 123.6(9) . .
C6 C1 C2 120.0(9) . .
C1 C2 H2 119.9 . .
C3 C2 C1 120.2(10) . .
C3 C2 H2 119.9 . .
C2 C3 H3 119.4 . .
C2 C3 C4 121.1(11) . .
C4 C3 H3 119.4 . .
C3 C4 H4 120.7 . .
C3 C4 C5 118.6(11) . .
C5 C4 H4 120.7 . .
C4 C5 H5 119.2 . .
C4 C5 C6 121.5(11) . .
C6 C5 H5 119.2 . .
C1 C6 C5 118.5(9) . .
C1 C6 C7 125.1(9) . .
C5 C6 C7 116.4(9) . .
O2 C7 N1 120.6(9) . .
O2 C7 C6 118.3(8) . .
N1 C7 C6 121.0(9) . .
O4 C8 C9 116.8(11) . .
O4 C8 C13 125.3(10) . .
C13 C8 C9 117.9(10) . .
C8 C9 H9 120.1 . .
C10 C9 C8 119.7(13) . .
C10 C9 H9 120.1 . .
C9 C10 H10 119.0 . .
C9 C10 C11 121.9(12) . .
C11 C10 H10 119.0 . .
C10 C11 H11 119.8 . .
C10 C11 C12 120.5(12) . .
C12 C11 H11 119.8 . .
C11 C12 H12 120.4 . .
C11 C12 C13 119.2(14) . .
C13 C12 H12 120.4 . .
C8 C13 C12 120.7(11) . .
C8 C13 C14 121.8(9) . .
C12 C13 C14 117.5(11) . .
O5 C14 C13 118.1(9) . .
N2 C14 O5 119.9(10) . .
N2 C14 C13 122.0(10) . .
O7 C15 C16 116.3(13) . .
O7 C15 C20 124.8(10) . .
C20 C15 C16 118.9(12) . .
C15 C16 H16 120.2 . .
C15 C16 C17 119.5(16) . .
C17 C16 H16 120.2 . .
C16 C17 H17 119.4 . .
C18 C17 C16 121.2(15) . .
C18 C17 H17 119.4 . .
C17 C18 H18 120.4 . .
C17 C18 C19 119.2(17) . .
C19 C18 H18 120.4 . .
C18 C19 H19 119.2 . .
C18 C19 C20 121.6(16) . .
C20 C19 H19 119.2 . .
C15 C20 C19 119.5(11) . .
C15 C20 C21 123.7(11) . .
C19 C20 C21 116.7(12) . .
O8 C21 N3 121.5(10) . .
O8 C21 C20 119.2(10) . .
N3 C21 C20 119.2(11) . .
O10 C22 C23 116.5(10) . .
O10 C22 C27 124.8(9) . .
C27 C22 C23 118.6(10) . .
C22 C23 H23 119.8 . .
C24 C23 C22 120.3(11) . .
C24 C23 H23 119.8 . .
C23 C24 H24 119.4 . .
C25 C24 C23 121.1(11) . .
C25 C24 H24 119.4 . .
C24 C25 H25 120.4 . .
C24 C25 C26 119.2(13) . .
C26 C25 H25 120.4 . .
C25 C26 H26 119.3 . .
C25 C26 C27 121.4(13) . .
C27 C26 H26 119.3 . .
C22 C27 C26 119.3(10) . .
C22 C27 C28 124.6(10) . .
C26 C27 C28 116.0(10) . .
O11 C28 N4 120.2(8) . .
O11 C28 C27 119.5(9) . .
N4 C28 C27 120.2(9) . .
C30 O16 H16A 109.5 . .
O16 C30 H30A 109.5 . .
O16 C30 H30B 109.5 . .
O16 C30 H30C 109.5 . .
H30A C30 H30B 109.5 . .
H30A C30 H30C 109.5 . .
H30B C30 H30C 109.5 . .
C29 O15 H15 109.5 . .
O15 C29 H29A 109.5 . .
O15 C29 H29B 109.5 . .
O15 C29 H29C 109.5 . .
H29A C29 H29B 109.5 . .
H29A C29 H29C 109.5 . .
H29B C29 H29C 109.5 . .
C59 N5 C51 117(2) . .
C59 N5 C63 104(2) . .
C63 N5 C51 109(2) . .
N5 C51 H51A 105.1 . .
N5 C51 H51B 105.1 . .
H51A C51 H51B 105.9 . .
C52 C51 N5 129(2) . .
C52 C51 H51A 105.1 . .
C52 C51 H51B 105.1 . .
C51 C52 H52A 108.6 . .
C51 C52 H52B 108.6 . .
C51 C52 C53 115(2) . .
H52A C52 H52B 107.6 . .
C53 C52 H52A 108.6 . .
C53 C52 H52B 108.6 . .
C52 C53 H53A 105.1 . .
C52 C53 H53B 105.1 . .
C52 C53 C54 129(3) . .
H53A C53 H53B 105.9 . .
C54 C53 H53A 105.1 . .
C54 C53 H53B 105.1 . .
C53 C54 H54A 109.5 . .
C53 C54 H54B 109.5 . .
C53 C54 H54C 109.5 . .
H54A C54 H54B 109.5 . .
H54A C54 H54C 109.5 . .
H54B C54 H54C 109.5 . .
N5 C59 H59A 106.7 . .
N5 C59 H59B 106.7 . .
N5 C59 C60 122(3) . .
H59A C59 H59B 106.6 . .
C60 C59 H59A 106.7 . .
C60 C59 H59B 106.7 . .
C59 C60 H60A 106.9 . .
C59 C60 H60B 106.9 . .
H60A C60 H60B 106.7 . .
C61 C60 C59 122(3) . .
C61 C60 H60A 106.9 . .
C61 C60 H60B 106.9 . .
C60 C61 H61A 110.4 . .
C60 C61 H61B 110.4 . .
C60 C61 C62 107(3) . .
H61A C61 H61B 108.6 . .
C62 C61 H61A 110.4 . .
C62 C61 H61B 110.4 . .
C61 C62 H62A 109.5 . .
C61 C62 H62B 109.5 . .
C61 C62 H62C 109.5 . .
H62A C62 H62B 109.5 . .
H62A C62 H62C 109.5 . .
H62B C62 H62C 109.5 . .
N5 C63 H63A 108.8 . .
N5 C63 H63B 108.8 . .
H63A C63 H63B 107.7 . .
C64 C63 N5 114(2) . .
C64 C63 H63A 108.8 . .
C64 C63 H63B 108.8 . .
C63 C64 H64A 109.9 . .
C63 C64 H64B 109.9 . .
H64A C64 H64B 108.3 . .
C65 C64 C63 108.9(17) . .
C65 C64 H64A 109.9 . .
C65 C64 H64B 109.9 . .
C64 C65 H65A 109.2 . .
C64 C65 H65B 109.2 . .
C64 C65 C66 112(2) . .
H65A C65 H65B 107.9 . .
C66 C65 H65A 109.2 . .
C66 C65 H65B 109.2 . .
C65 C66 H66A 109.5 . .
C65 C66 H66B 109.5 . .
C65 C66 H66C 109.5 . .
H66A C66 H66B 109.5 . .
H66A C66 H66C 109.5 . .
H66B C66 H66C 109.5 . .
C32 O19 H19A 109.5 . .
C31 O18 H18A 109.5 . .
O19 C32 H32A 109.5 . .
O19 C32 H32B 109.5 . .
O19 C32 H32C 109.5 . .
H32A C32 H32B 109.5 . .
H32A C32 H32C 109.5 . .
H32B C32 H32C 109.5 . .
O18 C31 H31A 109.5 . .
O18 C31 H31B 109.5 . .
O18 C31 H31C 109.5 . .
H31A C31 H31B 109.5 . .
H31A C31 H31C 109.5 . .
H31B C31 H31C 109.5 . .

loop_
_geom_bond_atom_site_label_1
_geom_bond_atom_site_label_2
_geom_bond_distance
_geom_bond_site_symmetry_2
Dy1 O3 2.329(6) .
Dy1 O3 2.329(6) 2_656
Dy1 O6 2.342(7) .
Dy1 O6 2.342(7) 2_656
Dy1 O9 2.308(6) 2_656
Dy1 O9 2.308(6) .
Dy1 O12 2.312(6) 2_656
Dy1 O12 2.312(6) .
Ga1 O1 1.869(6) .
Ga1 O11 1.915(7) .
Ga1 O12 1.955(6) .
Ga1 O13 1.865(7) .
Ga1 N1 1.978(8) .
Ga2 O2 1.923(7) .
Ga2 O3 1.957(7) .
Ga2 O4 1.870(7) .
Ga2 O13 1.865(7) 2_656
Ga2 N2 1.985(8) .
Ga3 O5 1.956(8) .
Ga3 O6 1.942(7) .
Ga3 O7 1.840(8) .
Ga3 O14 1.866(8) 2_656
Ga3 N3 1.977(9) .
Ga4 O8 1.913(8) .
Ga4 O9 1.950(7) .
Ga4 O10 1.870(7) .
Ga4 O14 1.885(8) .
Ga4 N4 1.959(8) .
O1 C1 1.356(11) .
O2 C7 1.295(12) .
O3 N1 1.396(9) .
O4 C8 1.336(12) .
O5 C14 1.308(13) .
O6 N2 1.424(10) .
O7 C15 1.345(15) .
O8 C21 1.282(14) .
O9 N3 1.413(11) .
O10 C22 1.325(13) .
O11 C28 1.274(12) .
O12 N4 1.422(9) .
O13 H13 0.9500 .
O14 H14 0.9500 .
N1 C7 1.322(12) .
N2 C14 1.308(13) .
N3 C21 1.326(13) .
N4 C28 1.334(13) .
C1 C2 1.404(13) .
C1 C6 1.385(14) .
C2 H2 0.9500 .
C2 C3 1.381(16) .
C3 H3 0.9500 .
C3 C4 1.381(17) .
C4 H4 0.9500 .
C4 C5 1.391(16) .
C5 H5 0.9500 .
C5 C6 1.412(14) .
C6 C7 1.468(13) .
C8 C9 1.439(15) .
C8 C13 1.400(17) .
C9 H9 0.9500 .
C9 C10 1.348(17) .
C10 H10 0.9500 .
C10 C11 1.38(2) .
C11 H11 0.9500 .
C11 C12 1.378(19) .
C12 H12 0.9500 .
C12 C13 1.403(16) .
C13 C14 1.468(16) .
C15 C16 1.401(16) .
C15 C20 1.389(19) .
C16 H16 0.9500 .
C16 C17 1.42(2) .
C17 H17 0.9500 .
C17 C18 1.36(3) .
C18 H18 0.9500 .
C18 C19 1.367(19) .
C19 H19 0.9500 .
C19 C20 1.413(18) .
C20 C21 1.466(15) .
C22 C23 1.419(13) .
C22 C27 1.396(15) .
C23 H23 0.9500 .
C23 C24 1.380(18) .
C24 H24 0.9500 .
C24 C25 1.374(19) .
C25 H25 0.9500 .
C25 C26 1.382(16) .
C26 H26 0.9500 .
C26 C27 1.404(16) .
C27 C28 1.466(13) .
O16 H16A 0.8400 .
O16 C30 1.382(16) .
C30 H30A 0.9800 .
C30 H30B 0.9800 .
C30 H30C 0.9800 .
O15 H15 0.8400 .
O15 C29 1.45(3) .
C29 H29A 0.9800 .
C29 H29B 0.9800 .
C29 H29C 0.9800 .
N5 C51 1.537(10) .
N5 C59 1.521(10) .
N5 C63 1.525(10) .
C51 H51A 0.9900 .
C51 H51B 0.9900 .
C51 C52 1.527(10) .
C52 H52A 0.9900 .
C52 H52B 0.9900 .
C52 C53 1.532(10) .
C53 H53A 0.9900 .
C53 H53B 0.9900 .
C53 C54 1.539(10) .
C54 H54A 0.9800 .
C54 H54B 0.9800 .
C54 H54C 0.9800 .
C59 H59A 0.9900 .
C59 H59B 0.9900 .
C59 C60 1.523(10) .
C60 H60A 0.9900 .
C60 H60B 0.9900 .
C60 C61 1.519(10) .
C61 H61A 0.9900 .
C61 H61B 0.9900 .
C61 C62 1.541(10) .
C62 H62A 0.9800 .
C62 H62B 0.9800 .
C62 H62C 0.9800 .
C63 H63A 0.9900 .
C63 H63B 0.9900 .
C63 C64 1.523(10) .
C64 H64A 0.9900 .
C64 H64B 0.9900 .
C64 C65 1.521(10) .
C65 H65A 0.9900 .
C65 H65B 0.9900 .
C65 C66 1.538(10) .
C66 H66A 0.9800 .
C66 H66B 0.9800 .
C66 H66C 0.9800 .
O19 H19A 0.8400 .
O19 C32 1.462(18) .
O18 H18A 0.8400 .
O18 C31 1.47(2) .
C32 H32A 0.9800 .
C32 H32B 0.9800 .
C32 H32C 0.9800 .
C31 H31A 0.9800 .
C31 H31B 0.9800 .
C31 H31C 0.9800 .
